data_4308738
loop_
_publ_author_name
'Yu Chikamoto'
'Tatsuya Kawamoto'
'Asako Igashira-Kamiyama'
'Takumi Konno'

_publ_contact_author
;
     Takumi Konno
  Department of Chemistry, Graduate School of Science, Osaka University, 
Toyonaka, Osaka, 560-0043, Japan
;
_publ_contact_author_email ' konno@ch.wani.osaka-u.ac.jp '
_publ_contact_author_fax ' +81-6-6850-5765 '
_publ_contact_author_phone ' +81-6-6850-5765 '
_publ_section_title
;
Two Stereoisomers of an S-Bridged RhIII2PtII2 Tetranuclear Complex
[{Pt(NH3)2}2{Rh(aet)3}2]4+ That Lead to a Discrete and a 1D
RhIII2PtII2AgI Structures by Reacting with AgI (aet = 2-Aminoethanethiolate)
;
_journal_name_full 'Inorganic Chemistry'
_journal_page_first 1601
_journal_page_last 1610
_journal_paper_doi 10.1021/ic048680k
_journal_volume 44
_journal_year 2005
_chemical_formula_moiety 'C12 H64 Ag N13 O26 Pt2 Rh2 S6'
_chemical_formula_sum 'C12 H64 Ag N13 O26 Pt2 Rh2 S6'
_chemical_formula_weight 1702.99
_space_group_IT_number 14
_symmetry_cell_setting monoclinic
_symmetry_Int_Tables_number 14
_symmetry_space_group_name_Hall '-P 2yn'
_symmetry_space_group_name_H-M 'P 1 21/n 1'
_atom_sites_solution_hydrogens geom
_atom_sites_solution_primary direct
_atom_sites_solution_secondary difmap
_cell_angle_alpha 90.00
_cell_angle_beta 96.14(6)
_cell_angle_gamma 90.00
_cell_formula_units_Z 4
_cell_length_a 16.424(11)
_cell_length_b 14.923(9)
_cell_length_c 19.189(12)
_cell_measurement_reflns_used 37217
_cell_measurement_temperature 200(2)
_cell_measurement_theta_max 27.48
_cell_measurement_theta_min 3.00
_cell_volume 4676(5)
_computing_cell_refinement PROCESS-AUTO
_computing_data_collection PROCESS-AUTO
_computing_data_reduction CrystalStructure
_computing_publication_material 'CrystalStructure 3.6.0'
_computing_structure_refinement 'SHELXL-97 (Sheldrick, 1997)'
_computing_structure_solution 'SHELXS-97 (Sheldrick, 1990)'
_diffrn_ambient_temperature 200(2)
_diffrn_measured_fraction_theta_full 0.990
_diffrn_measured_fraction_theta_max 0.990
_diffrn_measurement_device_type 'Rigaku RAXIS-RAPID'
_diffrn_measurement_method \w
_diffrn_radiation_monochromator graphite
_diffrn_radiation_source 'fine-focus sealed tube'
_diffrn_radiation_type MoK\a
_diffrn_radiation_wavelength 0.71075
_diffrn_reflns_av_R_equivalents 0.0714
_diffrn_reflns_av_sigmaI/netI 0.0547
_diffrn_reflns_limit_h_max 21
_diffrn_reflns_limit_h_min -21
_diffrn_reflns_limit_k_max 19
_diffrn_reflns_limit_k_min -19
_diffrn_reflns_limit_l_max 23
_diffrn_reflns_limit_l_min -24
_diffrn_reflns_number 40486
_diffrn_reflns_theta_full 27.48
_diffrn_reflns_theta_max 27.48
_diffrn_reflns_theta_min 3.00
_exptl_absorpt_coefficient_mu 7.426
_exptl_absorpt_correction_T_max 0.5244
_exptl_absorpt_correction_T_min 0.2146
_exptl_absorpt_correction_type empirical
_exptl_crystal_colour yellow
_exptl_crystal_density_diffrn 2.419
_exptl_crystal_density_method 'not measured'
_exptl_crystal_description plate
_exptl_crystal_F_000 3296
_exptl_crystal_size_max 0.3
_exptl_crystal_size_mid 0.3
_exptl_crystal_size_min 0.1
_refine_diff_density_max 0.984
_refine_diff_density_min -1.220
_refine_diff_density_rms 0.175
_refine_ls_extinction_method none
_refine_ls_goodness_of_fit_ref 1.025
_refine_ls_hydrogen_treatment mixed
_refine_ls_matrix_type full
_refine_ls_number_parameters 737
_refine_ls_number_reflns 10612
_refine_ls_number_restraints 118
_refine_ls_restrained_S_all 1.024
_refine_ls_R_factor_all 0.0600
_refine_ls_R_factor_gt 0.0443
_refine_ls_shift/su_max 0.117
_refine_ls_shift/su_mean 0.002
_refine_ls_structure_factor_coef Fsqd
_refine_ls_weighting_details 'calc w=1/[\s^2^(Fo^2^)+(0.0277P)^2^+7.6975P] where P=(Fo^2^+2Fc^2^)/3'
_refine_ls_weighting_scheme calc
_refine_ls_wR_factor_gt 0.0646
_refine_ls_wR_factor_ref 0.0684
_reflns_number_gt 8813
_reflns_number_total 10612
_reflns_threshold_expression >2sigma(I)
_cod_data_source_file ic048680ksi20041205_091750_4.cif
_cod_data_source_block '[3](NO3)5*10H2O'
_cod_depositor_comments
;
The following automatic conversions were performed:
'_symmetry_cell_setting' value 'Monoclinic' changed to 'monoclinic'
according to '/home/saulius/struct/CIF-dictionaries/cif_core.dic'
dictionary named 'cif_core.dic' version 2.4.1 from 2010-06-29.

Automatic conversion script
Id: cif_fix_enum 1527 2010-12-29 10:47:43Z saulius 

The following automatic conversions were performed:

data name '_atom_site_symetry_multiplicity' was replaced with
'_atom_site_symmetry_multiplicity' as specified in the replacement
file 'data/replacement-values/replacement_tags.lst'.

Automatic conversion script
Id: cif_correct_tags 9268 2022-04-12 08:56:07Z antanas 
;
_cod_database_code 4308738

loop_
_symmetry_equiv_pos_as_xyz
'x, y, z'
'-x+1/2, y+1/2, -z+1/2'
'-x, -y, -z'
'x-1/2, -y-1/2, z-1/2'

loop_
_atom_site_label
_atom_site_type_symbol
_atom_site_fract_x
_atom_site_fract_y
_atom_site_fract_z
_atom_site_U_iso_or_equiv
_atom_site_adp_type
_atom_site_occupancy
_atom_site_symmetry_multiplicity
_atom_site_calc_flag
_atom_site_refinement_flags
_atom_site_disorder_assembly
_atom_site_disorder_group
Pt1 Pt 0.850488(5) 0.226185(5) 0.758263(4) 0.01995(2) Uani 1 1 d . . .
Pt2 Pt 0.887102(5) 0.292693(5) 0.929334(4) 0.01958(2) Uani 1 1 d . . .
Ag1 Ag 0.867105(10) 0.414280(11) 0.806935(8) 0.02409(4) Uani 1 1 d . . .
Rh1 Rh 1.078898(9) 0.297635(11) 0.812993(8) 0.02047(4) Uani 1 1 d . . .
Rh2 Rh 0.657222(9) 0.325282(10) 0.849718(8) 0.01876(4) Uani 1 1 d . . .
S1 S 0.98817(3) 0.19466(4) 0.75666(3) 0.02743(13) Uani 1 1 d . . .
S2 S 1.02618(3) 0.29442(4) 0.92047(3) 0.02270(12) Uani 1 1 d . . .
S3 S 1.00192(3) 0.42077(4) 0.77005(3) 0.02609(13) Uani 1 1 d . . .
S4 S 0.71125(3) 0.24660(3) 0.76077(3) 0.02330(12) Uani 1 1 d . . .
S5 S 0.74989(3) 0.28208(3) 0.94394(3) 0.02234(12) Uani 1 1 d . . .
S6 S 0.73022(3) 0.45397(3) 0.82790(3) 0.02349(12) Uani 1 1 d . . .
N1 N 1.13795(12) 0.29526(15) 0.72044(10) 0.0347(5) Uani 1 1 d . . .
H1 H 1.198(2) 0.290(2) 0.7397(17) 0.069(10) Uiso 1 1 d . . .
H2 H 1.1281(19) 0.347(2) 0.7042(16) 0.059(9) Uiso 1 1 d . . .
N2 N 1.15417(11) 0.19094(13) 0.85402(11) 0.0314(5) Uani 1 1 d . . .
H3 H 1.2042(16) 0.1994(16) 0.8443(13) 0.034(7) Uiso 1 1 d . . .
H4 H 1.1337(16) 0.1437(16) 0.8368(13) 0.032(7) Uiso 1 1 d . . .
N3 N 1.16467(11) 0.39284(13) 0.85664(9) 0.0274(5) Uani 1 1 d . . .
H5 H 1.1623(16) 0.3948(17) 0.8902(13) 0.038(7) Uiso 1 1 d . . .
H6 H 1.2164(17) 0.3777(17) 0.8466(13) 0.038(7) Uiso 1 1 d . . .
N4 N 0.58879(11) 0.20676(12) 0.86291(10) 0.0278(5) Uani 1 1 d . . .
H7 H 0.6189(17) 0.1872(18) 0.8993(14) 0.044(8) Uiso 1 1 d . . .
H8 H 0.5372(19) 0.2256(19) 0.8726(15) 0.052(9) Uiso 1 1 d . . .
N5 N 0.59814(11) 0.39707(12) 0.92468(9) 0.0264(5) Uani 1 1 d . . .
H9 H 0.5466(16) 0.3841(16) 0.9173(13) 0.033(7) Uiso 1 1 d . . .
H10 H 0.6091(17) 0.4534(18) 0.9155(14) 0.041(7) Uiso 1 1 d . . .
N6 N 0.56650(10) 0.37208(12) 0.77217(8) 0.0248(5) Uani 1 1 d D . .
H11 H 0.5603(19) 0.3376(5) 0.7331(3) 0.055(9) Uiso 1 1 d D . .
H12 H 0.5145(3) 0.370(2) 0.7841(8) 0.071(10) Uiso 1 1 d D . .
C1 C 1.01939(16) 0.2086(2) 0.66925(13) 0.0494(8) Uani 1 1 d . . .
H13 H 1.0018 0.1575 0.6402 0.059 Uiso 1 1 calc R . .
H14 H 0.9947 0.2622 0.6475 0.059 Uiso 1 1 calc R . .
C2 C 1.11204(16) 0.2163(2) 0.67621(13) 0.0489(8) Uani 1 1 d . . .
H15 H 1.1364 0.1623 0.6974 0.059 Uiso 1 1 calc R . .
H16 H 1.1306 0.2231 0.6302 0.059 Uiso 1 1 calc R . .
C3 C 1.06795(15) 0.18528(16) 0.94974(13) 0.0341(6) Uani 1 1 d . . .
H17 H 1.0673 0.1791 1.0000 0.041 Uiso 1 1 calc R . .
H18 H 1.0354 0.1374 0.9268 0.041 Uiso 1 1 calc R . .
C4 C 1.15455(14) 0.18060(17) 0.93091(13) 0.0374(7) Uani 1 1 d . . .
H19 H 1.1871 0.2278 0.9548 0.045 Uiso 1 1 calc R . .
H20 H 1.1788 0.1235 0.9456 0.045 Uiso 1 1 calc R . .
C5 C 1.05786(15) 0.50527(17) 0.82566(16) 0.0423(8) Uani 1 1 d . . .
H21 H 1.0475 0.5645 0.8058 0.051 Uiso 1 1 calc R . .
H22 H 1.0397 0.5044 0.8721 0.051 Uiso 1 1 calc R . .
C6 C 1.14796(15) 0.48436(16) 0.83012(15) 0.0379(7) Uani 1 1 d . . .
H23 H 1.1666 0.4902 0.7840 0.045 Uiso 1 1 calc R . .
H24 H 1.1781 0.5270 0.8611 0.045 Uiso 1 1 calc R . .
C7 C 0.66828(15) 0.13678(16) 0.77623(15) 0.0384(7) Uani 1 1 d . . .
H25 H 0.6647 0.1015 0.7336 0.046 Uiso 1 1 calc R . .
H26 H 0.7033 0.1053 0.8121 0.046 Uiso 1 1 calc R . .
C8 C 0.58349(14) 0.14911(16) 0.79964(13) 0.0354(6) Uani 1 1 d . . .
H27 H 0.5475 0.1766 0.7623 0.043 Uiso 1 1 calc R . .
H28 H 0.5608 0.0912 0.8101 0.043 Uiso 1 1 calc R . .
C9 C 0.72032(14) 0.36575(16) 1.00557(11) 0.0298(6) Uani 1 1 d . . .
H29 H 0.7404 0.3489 1.0531 0.036 Uiso 1 1 calc R . .
H30 H 0.7432 0.4237 0.9955 0.036 Uiso 1 1 calc R . .
C10 C 0.62751(14) 0.37011(17) 0.99728(11) 0.0306(6) Uani 1 1 d . . .
H31 H 0.6051 0.3119 1.0074 0.037 Uiso 1 1 calc R . .
H32 H 0.6092 0.4132 1.0301 0.037 Uiso 1 1 calc R . .
C11 C 0.67106(14) 0.48071(15) 0.74394(12) 0.0310(6) Uani 1 1 d . . .
H33 H 0.6811 0.5421 0.7308 0.037 Uiso 1 1 calc R . .
H34 H 0.6868 0.4414 0.7074 0.037 Uiso 1 1 calc R . .
C12 C 0.58158(15) 0.46787(16) 0.75307(13) 0.0339(6) Uani 1 1 d . . .
H35 H 0.5663 0.5073 0.7897 0.041 Uiso 1 1 calc R . .
H36 H 0.5483 0.4830 0.7098 0.041 Uiso 1 1 calc R . .
N7 N 0.83144(12) 0.25875(14) 0.65324(9) 0.0308(5) Uani 1 1 d . . .
H37 H 0.8517(16) 0.2238(17) 0.6265(14) 0.036(7) Uiso 1 1 d . . .
H38 H 0.8483(18) 0.3132(18) 0.6456(14) 0.046(8) Uiso 1 1 d . . .
H39 H 0.7801(15) 0.2613(15) 0.6386(12) 0.023(6) Uiso 1 1 d . . .
N8 N 0.90944(12) 0.39275(12) 1.00325(9) 0.0264(5) Uani 1 1 d . . .
H40 H 0.8899(14) 0.3698(14) 1.0395(11) 0.021(6) Uiso 1 1 d . . .
H41 H 0.9703(17) 0.4021(17) 1.0164(14) 0.042(7) Uiso 1 1 d . . .
H42 H 0.8959(18) 0.4281(19) 0.9903(15) 0.049(9) Uiso 1 1 d . . .
O1 O 0.86624(11) 0.18878(12) 0.86073(9) 0.0379(5) Uani 1 1 d . . .
H43 H 0.8094(17) 0.1701(18) 0.8768(14) 0.046(8) Uiso 1 1 d . . .
H44 H 0.9164(14) 0.1400(14) 0.8653(11) 0.017(5) Uiso 1 1 d . . .
N9 N 1.14466(10) 0.38935(11) 1.05943(9) 0.0298(5) Uani 1 1 d D . .
O2 O 1.18776(10) 0.42701(11) 1.01791(8) 0.0367(5) Uani 1 1 d D . .
O3 O 1.16416(12) 0.31353(11) 1.08325(10) 0.0480(6) Uani 1 1 d D . .
O4 O 1.08198(10) 0.42721(13) 1.07629(10) 0.0429(5) Uani 1 1 d D . .
N10 N 1.34937(11) 0.2295(2) 0.79996(10) 0.0466(8) Uani 0.80 1 d PDU A 1
O5 O 1.30057(13) 0.20202(17) 0.75186(11) 0.0480(7) Uani 0.80 1 d PD A 1
O6 O 1.42169(12) 0.2426(2) 0.79156(14) 0.0573(8) Uani 0.80 1 d PD A 1
O7 O 1.32363(16) 0.2459(3) 0.85708(12) 0.0854(11) Uani 0.80 1 d PD A 1
N11 N 1.36480(13) 0.4482(3) 0.84293(12) 0.0833(16) Uani 0.70 1 d PDU B 1
O8 O 1.3199(2) 0.4251(4) 0.78986(18) 0.121(2) Uani 0.70 1 d PD B 1
O9 O 1.43650(16) 0.4662(3) 0.8380(2) 0.0890(14) Uani 0.70 1 d PD B 1
O10 O 1.3326(2) 0.4567(3) 0.89706(16) 0.0993(14) Uani 0.70 1 d PD B 1
N12 N 1.30165(15) 0.01836(14) 1.0806(2) 0.0798(16) Uani 0.70 1 d PDU C 1
O11 O 1.3656(2) 0.0464(3) 1.1120(3) 0.1254(19) Uani 0.70 1 d PDU C 1
O12 O 1.2947(4) -0.0596(2) 1.0632(3) 0.129(2) Uani 0.70 1 d PDU C 1
O13 O 1.2437(2) 0.0708(2) 1.0762(2) 0.0958(16) Uani 0.70 1 d PDU C 1
N13 N 1.3389(2) 0.4701(2) 0.74841(14) 0.046(2) Uani 0.30 1 d PDU D 2
O14 O 1.3583(4) 0.4970(4) 0.6944(2) 0.069(2) Uani 0.30 1 d PDU D 2
O15 O 1.3776(5) 0.5099(5) 0.7945(3) 0.141(4) Uani 0.30 1 d PDU D 2
O16 O 1.2983(4) 0.4035(3) 0.7477(4) 0.068(2) Uani 0.30 1 d PD D 2
N14 N 1.39384(16) 0.3206(2) 0.90169(18) 0.090(5) Uani 0.20 1 d PDU E 2
O17 O 1.4252(4) 0.2918(7) 0.8471(3) 0.078(4) Uani 0.20 1 d PD E 2
O18 O 1.4264(5) 0.3900(3) 0.9332(4) 0.052(3) Uani 0.20 1 d PDU E 2
O19 O 1.3181(3) 0.3002(7) 0.9040(6) 0.064(3) Uani 0.20 1 d PDU E 2
N15 N 1.33556(16) 0.0471(2) 1.0655(3) 0.201(6) Uani 0.30 1 d PDU F 2
O20 O 1.3471(6) -0.0359(3) 1.0474(5) 0.091(3) Uani 0.30 1 d PDU F 2
O21 O 1.4076(3) 0.0832(6) 1.0828(6) 0.131(4) Uani 0.30 1 d PDU F 2
O22 O 1.2740(3) 0.0601(7) 1.1023(3) 0.101(3) Uani 0.30 1 d PDU F 2
O23 O 1.36490(11) 0.39898(13) 1.05926(9) 0.0421(5) Uani 1 1 d . . .
O24 O 1.03083(14) 0.21965(16) 1.13411(11) 0.0636(7) Uani 1 1 d . . .
O25 O 0.86904(14) 0.27843(14) 1.12381(10) 0.0540(6) Uani 1 1 d . . .
O26 O 0.7742(2) 0.1265(2) 1.07754(16) 0.1145(12) Uani 1 1 d . . .
O27 O 1.3680(3) 0.4932(3) 0.6654(2) 0.0888(12) Uiso 0.70 1 d P G 1
O28 O 1.4494(3) 0.2854(3) 0.9637(2) 0.0971(12) Uiso 0.80 1 d P H 1
O27B O 1.4099(10) 0.4242(11) 0.9012(8) 0.153(6) Uiso 0.30 1 d P I 3
O28B O 1.4648(10) 0.2082(11) 0.9798(9) 0.099(5) Uiso 0.20 1 d P J 2
O29B O 1.4385(11) 0.0583(11) 0.8937(9) 0.103(5) Uiso 0.20 1 d P K 2
O29D O 1.4800(10) 0.0278(10) 0.9184(8) 0.096(5) Uiso 0.20 1 d P L 4
O30 O 1.5020(5) -0.0551(6) 0.8581(4) 0.070(2) Uiso 0.30 1 d P M 1
O29E O 1.3588(11) 0.0178(12) 0.8681(10) 0.116(6) Uiso 0.20 1 d P N 5
O30B O 1.3228(8) -0.0234(9) 0.8518(7) 0.072(3) Uiso 0.20 1 d P O 2
O30C O 1.3748(6) -0.0684(7) 0.8888(5) 0.089(3) Uiso 0.30 1 d P P 3
O30D O 1.3875(11) -0.1065(11) 0.9111(9) 0.101(5) Uiso 0.20 1 d P Q 4
O29C O 1.5259(10) 0.1364(11) 1.0215(8) 0.099(5) Uiso 0.20 1 d P R 3
O29 O 1.4684(9) 0.1223(9) 1.0497(7) 0.076(4) Uiso 0.20 1 d P S 1
O31C O 1.2126(6) -0.0376(6) 1.0555(5) 0.046(2) Uiso 0.20 1 d P T 3
O31 O 1.1612(9) -0.0335(9) 1.0505(7) 0.083(4) Uiso 0.20 1 d P U 1
O31B O 1.1043(3) -0.0313(3) 1.0480(3) 0.0524(13) Uiso 0.40 1 d P V 2
O31D O 1.0774(7) -0.0077(7) 1.0630(5) 0.050(2) Uiso 0.20 1 d P W 4
O32 O 1.0424(5) 0.0218(5) 1.0692(4) 0.0558(18) Uiso 0.30 1 d P X 1
O32B O 0.9873(4) 0.0580(4) 1.0796(3) 0.0716(17) Uiso 0.40 1 d P Y 2
O32C O 0.9547(5) 0.0770(5) 1.0846(4) 0.067(2) Uiso 0.30 1 d P Z 3

loop_
_atom_site_aniso_label
_atom_site_aniso_U_11
_atom_site_aniso_U_22
_atom_site_aniso_U_33
_atom_site_aniso_U_23
_atom_site_aniso_U_13
_atom_site_aniso_U_12
Pt1 0.01608(3) 0.02282(3) 0.02095(3) -0.00373(3) 0.00193(3) -0.00191(3)
Pt2 0.01665(3) 0.02435(3) 0.01746(3) 0.00109(3) 0.00061(3) -0.00247(3)
Ag1 0.01827(7) 0.02583(7) 0.02834(7) 0.00204(6) 0.00325(6) -0.00057(6)
Rh1 0.01366(6) 0.02599(7) 0.02181(7) -0.00238(6) 0.00207(5) -0.00109(6)
Rh2 0.01377(6) 0.02226(7) 0.02040(6) -0.00161(6) 0.00244(5) -0.00219(6)
S1 0.0160(2) 0.0327(3) 0.0338(3) -0.0111(2) 0.00304(19) -0.0020(2)
S2 0.0166(2) 0.0300(2) 0.0211(2) 0.00007(19) 0.00046(18) -0.0024(2)
S3 0.0195(2) 0.0322(3) 0.0266(2) 0.0048(2) 0.00251(19) 0.0004(2)
S4 0.0167(2) 0.0281(2) 0.0250(2) -0.00569(19) 0.00145(18) -0.0008(2)
S5 0.0179(2) 0.0289(2) 0.0204(2) 0.00107(19) 0.00290(17) -0.0032(2)
S6 0.0187(2) 0.0240(2) 0.0279(2) -0.00075(19) 0.00288(19) -0.0019(2)
N1 0.0222(8) 0.0526(11) 0.0304(9) -0.0106(9) 0.0073(7) -0.0056(9)
N2 0.0198(8) 0.0307(9) 0.0444(10) 0.0030(8) 0.0061(8) 0.0048(8)
N3 0.0217(8) 0.0352(9) 0.0252(8) -0.0025(7) 0.0025(7) -0.0046(8)
N4 0.0183(8) 0.0305(9) 0.0346(9) -0.0006(8) 0.0027(7) -0.0030(8)
N5 0.0222(8) 0.0309(9) 0.0264(8) -0.0073(7) 0.0042(7) -0.0006(8)
N6 0.0192(8) 0.0284(8) 0.0263(8) -0.0007(7) -0.0008(7) 0.0002(7)
C1 0.0279(11) 0.0852(19) 0.0359(12) -0.0264(12) 0.0073(10) -0.0112(14)
C2 0.0307(11) 0.0780(17) 0.0407(12) -0.0326(11) 0.0161(9) -0.0088(13)
C3 0.0277(11) 0.0377(12) 0.0363(11) 0.0112(10) 0.0011(9) 0.0064(10)
C4 0.0216(10) 0.0423(12) 0.0463(13) 0.0105(11) -0.0047(10) 0.0044(10)
C5 0.0252(11) 0.0318(12) 0.0691(17) -0.0054(12) 0.0008(12) -0.0076(10)
C6 0.0259(11) 0.0310(11) 0.0547(15) -0.0023(11) -0.0055(11) -0.0058(10)
C7 0.0259(11) 0.0289(11) 0.0622(15) -0.0138(11) 0.0131(10) -0.0091(10)
C8 0.0239(11) 0.0323(11) 0.0509(13) -0.0131(10) 0.0072(10) -0.0056(10)
C9 0.0253(10) 0.0397(12) 0.0248(10) -0.0062(9) 0.0048(8) 0.0000(10)
C10 0.0246(10) 0.0446(12) 0.0235(10) -0.0030(9) 0.0072(8) -0.0027(10)
C11 0.0259(11) 0.0306(10) 0.0348(11) 0.0081(9) -0.0046(9) -0.0011(9)
C12 0.0267(11) 0.0315(11) 0.0419(12) 0.0051(10) -0.0036(10) 0.0031(10)
N7 0.0257(9) 0.0428(10) 0.0236(8) -0.0007(8) 0.0014(7) -0.0029(9)
N8 0.0278(9) 0.0286(9) 0.0219(8) -0.0035(7) -0.0009(7) -0.0014(8)
O1 0.0391(9) 0.0428(9) 0.0311(8) -0.0012(7) 0.0010(7) -0.0011(8)
N9 0.0249(9) 0.0364(9) 0.0265(9) -0.0003(8) -0.0041(7) -0.0058(8)
O2 0.0329(9) 0.0435(9) 0.0335(8) 0.0048(7) 0.0018(7) -0.0119(8)
O3 0.0458(11) 0.0431(9) 0.0534(10) 0.0178(8) -0.0028(9) 0.0057(9)
O4 0.0292(9) 0.0539(10) 0.0463(9) -0.0098(8) 0.0074(8) 0.0019(9)
N10 0.0215(12) 0.0695(18) 0.0497(15) -0.0035(14) 0.0082(11) -0.0015(13)
O5 0.0230(10) 0.0723(15) 0.0480(12) -0.0192(11) 0.0003(9) -0.0030(11)
O6 0.0193(10) 0.0946(19) 0.0592(14) -0.0037(14) 0.0092(10) 0.0068(13)
O7 0.0413(13) 0.166(3) 0.0523(14) -0.0338(17) 0.0216(11) -0.0286(18)
N11 0.057(2) 0.099(3) 0.099(3) 0.002(3) 0.029(2) 0.005(3)
O8 0.070(3) 0.220(5) 0.074(3) 0.027(3) 0.018(2) 0.029(3)
O9 0.0362(16) 0.090(3) 0.149(3) -0.004(2) 0.0432(18) -0.0019(18)
O10 0.0422(18) 0.162(3) 0.099(2) -0.062(2) 0.0274(17) -0.021(2)
N12 0.130(4) 0.0384(18) 0.067(2) 0.0041(18) -0.008(3) 0.011(2)
O11 0.140(4) 0.091(3) 0.132(4) -0.018(3) -0.045(3) 0.000(3)
O12 0.179(5) 0.084(3) 0.114(3) -0.009(3) -0.035(3) -0.008(3)
O13 0.105(3) 0.090(3) 0.086(3) 0.006(2) -0.019(2) -0.010(2)
N13 0.046(4) 0.031(3) 0.065(4) 0.008(3) 0.028(3) -0.001(3)
O14 0.094(5) 0.028(3) 0.090(5) 0.002(3) 0.031(4) -0.017(3)
O15 0.150(7) 0.120(7) 0.156(8) 0.005(6) 0.029(6) -0.053(6)
O16 0.055(4) 0.070(4) 0.080(5) 0.025(4) 0.010(4) -0.023(4)
N14 0.059(7) 0.120(8) 0.092(8) -0.006(7) 0.014(6) 0.008(7)
O17 0.045(6) 0.108(9) 0.083(8) -0.029(7) 0.017(6) -0.007(7)
O18 0.036(4) 0.075(5) 0.047(4) -0.003(4) 0.022(3) 0.010(4)
O19 0.032(4) 0.098(7) 0.063(5) 0.003(5) 0.011(4) -0.012(5)
N15 0.198(9) 0.217(9) 0.193(9) 0.000(8) 0.037(8) -0.013(8)
O20 0.092(6) 0.076(5) 0.109(6) 0.032(4) 0.023(5) 0.002(5)
O21 0.134(7) 0.135(7) 0.123(7) -0.029(6) 0.005(6) 0.045(6)
O22 0.109(6) 0.102(6) 0.098(5) 0.008(5) 0.046(5) -0.005(5)
O23 0.0365(9) 0.0484(10) 0.0409(9) 0.0047(8) 0.0012(8) 0.0033(9)
O24 0.0502(12) 0.0944(15) 0.0441(10) 0.0223(10) -0.0043(9) -0.0199(12)
O25 0.0580(12) 0.0620(12) 0.0401(10) 0.0141(9) -0.0039(9) -0.0110(11)
O26 0.139(3) 0.122(2) 0.0771(18) 0.0217(17) -0.0144(18) -0.059(2)

loop_
_atom_type_symbol
_atom_type_description
_atom_type_scat_dispersion_real
_atom_type_scat_dispersion_imag
_atom_type_scat_source
C C 0.0033 0.0016 'International Tables Vol C Tables 4.2.6.8 and 6.1.1.4'
H H 0.0000 0.0000 'International Tables Vol C Tables 4.2.6.8 and 6.1.1.4'
Ag Ag -0.8971 1.1015 'International Tables Vol C Tables 4.2.6.8 and 6.1.1.4'
N N 0.0061 0.0033 'International Tables Vol C Tables 4.2.6.8 and 6.1.1.4'
O O 0.0106 0.0060 'International Tables Vol C Tables 4.2.6.8 and 6.1.1.4'
Pt Pt -1.7033 8.3905 'International Tables Vol C Tables 4.2.6.8 and 6.1.1.4'
Rh Rh -1.1178 0.9187 'International Tables Vol C Tables 4.2.6.8 and 6.1.1.4'
S S 0.1246 0.1234 'International Tables Vol C Tables 4.2.6.8 and 6.1.1.4'

loop_
_geom_angle_atom_site_label_1
_geom_angle_atom_site_label_2
_geom_angle_atom_site_label_3
_geom_angle
_geom_angle_site_symmetry_1
_geom_angle_site_symmetry_3
_geom_angle_publ_flag
O1 Pt1 N7 177.34(8) . . ?
O1 Pt1 S4 92.29(8) . . ?
N7 Pt1 S4 86.69(8) . . ?
O1 Pt1 S1 86.19(8) . . ?
N7 Pt1 S1 94.66(8) . . ?
S4 Pt1 S1 175.81(2) . . ?
O1 Pt1 Ag1 87.56(6) . . ?
N7 Pt1 Ag1 94.82(6) . . ?
S4 Pt1 Ag1 85.79(2) . . ?
S1 Pt1 Ag1 98.03(3) . . ?
O1 Pt1 Pt2 32.93(6) . . ?
N7 Pt1 Pt2 149.47(6) . . ?
S4 Pt1 Pt2 90.84(6) . . ?
S1 Pt1 Pt2 90.00(6) . . ?
Ag1 Pt1 Pt2 54.66(1) . . ?
O1 Pt2 N8 176.80(7) . . ?
O1 Pt2 S5 85.83(7) . . ?
N8 Pt2 S5 94.03(7) . . ?
O1 Pt2 S2 93.45(7) . . ?
N8 Pt2 S2 86.45(7) . . ?
S5 Pt2 S2 175.70(2) . . ?
O1 Pt2 Ag1 87.55(7) . . ?
N8 Pt2 Ag1 95.64(7) . . ?
S5 Pt2 Ag1 96.41(5) . . ?
S2 Pt2 Ag1 87.79(5) . . ?
O1 Pt2 Pt1 32.83(5) . . ?
N8 Pt2 Pt1 150.35(5) . . ?
S5 Pt2 Pt1 91.32(6) . . ?
S2 Pt2 Pt1 90.36(6) . . ?
Ag1 Pt2 Pt1 54.75(4) . . ?
S3 Ag1 S6 161.94(2) . . ?
S3 Ag1 Pt2 103.39(5) . . ?
S6 Ag1 Pt2 92.56(5) . . ?
S3 Ag1 Pt1 90.12(2) . . ?
S6 Ag1 Pt1 103.32(3) . . ?
Pt2 Ag1 Pt1 70.59(4) . . ?
N3 Rh1 N1 89.88(9) . . ?
N3 Rh1 N2 91.16(9) . . ?
N1 Rh1 N2 89.87(9) . . ?
N3 Rh1 S2 87.58(7) . . ?
N1 Rh1 S2 174.21(5) . . ?
N2 Rh1 S2 84.98(7) . . ?
N3 Rh1 S1 175.61(5) . . ?
N1 Rh1 S1 85.82(7) . . ?
N2 Rh1 S1 89.74(8) . . ?
S2 Rh1 S1 96.78(4) . . ?
N3 Rh1 S3 85.60(7) . . ?
N1 Rh1 S3 89.80(7) . . ?
N2 Rh1 S3 176.75(5) . . ?
S2 Rh1 S3 95.20(4) . . ?
S1 Rh1 S3 93.46(6) . . ?
N6 Rh2 N5 88.35(8) . . ?
N6 Rh2 N4 90.97(8) . . ?
N5 Rh2 N4 93.08(8) . . ?
N6 Rh2 S4 86.88(7) . . ?
N5 Rh2 S4 174.87(5) . . ?
N4 Rh2 S4 85.14(7) . . ?
N6 Rh2 S6 86.47(6) . . ?
N5 Rh2 S6 89.25(7) . . ?
N4 Rh2 S6 176.49(5) . . ?
S4 Rh2 S6 92.31(5) . . ?
N6 Rh2 S5 173.83(5) . . ?
N5 Rh2 S5 85.48(7) . . ?
N4 Rh2 S5 89.26(6) . . ?
S4 Rh2 S5 99.28(5) . . ?
S6 Rh2 S5 93.54(4) . . ?
C1 S1 Pt1 111.20(10) . . ?
C1 S1 Rh1 97.09(10) . . ?
Pt1 S1 Rh1 115.99(4) . . ?
C3 S2 Pt2 107.97(8) . . ?
C3 S2 Rh1 97.34(9) . . ?
Pt2 S2 Rh1 122.12(5) . . ?
C5 S3 Rh1 96.74(10) . . ?
C5 S3 Ag1 106.08(10) . . ?
Rh1 S3 Ag1 110.30(4) . . ?
C7 S4 Pt1 106.63(8) . . ?
C7 S4 Rh2 98.62(10) . . ?
Pt1 S4 Rh2 122.53(5) . . ?
C9 S5 Pt2 111.33(8) . . ?
C9 S5 Rh2 96.72(8) . . ?
Pt2 S5 Rh2 116.94(5) . . ?
C11 S6 Rh2 95.91(8) . . ?
C11 S6 Ag1 108.91(10) . . ?
Rh2 S6 Ag1 109.66(4) . . ?
C2 N1 Rh1 111.35(16) . . ?
Rh1 N1 H1 102.1 . . ?
Rh1 N1 H2 102.0 . . ?
C2 N1 H1 110.7 . . ?
C2 N1 H2 118.9 . . ?
H1 N1 H2 110.2 . . ?
C4 N2 Rh1 112.87(15) . . ?
Rh1 N2 H3 109.8 . . ?
Rh1 N2 H4 107.1 . . ?
C4 N2 H3 108.9 . . ?
C4 N2 H4 105.4 . . ?
H3 N2 H4 112.8 . . ?
C6 N3 Rh1 113.29(14) . . ?
Rh1 N3 H5 108.4 . . ?
Rh1 N3 H6 110.1 . . ?
C6 N3 H5 105.8 . . ?
C6 N3 H6 107.3 . . ?
H5 N3 H6 111.9 . . ?
C8 N4 Rh2 111.77(15) . . ?
Rh2 N4 H7 96.5 . . ?
Rh2 N4 H8 106.1 . . ?
C8 N4 H7 116.4 . . ?
C8 N4 H8 111.3 . . ?
H7 N4 H8 113.3 . . ?
C10 N5 Rh2 112.09(14) . . ?
Rh2 N5 H9 106.7 . . ?
Rh2 N5 H10 103.3 . . ?
C10 N5 H9 107.9 . . ?
C10 N5 H10 113.2 . . ?
H9 N5 H10 113.4 . . ?
C12 N6 Rh2 111.39(13) . . ?
Rh2 N6 H11 113.8 . . ?
Rh2 N6 H12 115.0 . . ?
C12 N6 H11 110.2 . . ?
C12 N6 H12 106.1 . . ?
H11 N6 H12 99.4 . . ?
C2 C1 S1 107.86(18) . . ?
N1 C2 C1 109.5(2) . . ?
C4 C3 S2 107.45(17) . . ?
N2 C4 C3 109.29(19) . . ?
C6 C5 S3 108.59(19) . . ?
N3 C6 C5 110.9(2) . . ?
C8 C7 S4 108.82(16) . . ?
N4 C8 C7 109.69(19) . . ?
C10 C9 S5 107.22(16) . . ?
N5 C10 C9 109.45(19) . . ?
C12 C11 S6 107.52(17) . . ?
N6 C12 C11 109.68(18) . . ?
Pt1 N7 H37 115.4 . . ?
Pt1 N7 H38 111.4 . . ?
Pt1 N7 H39 111.7 . . ?
H37 N7 H38 109.0 . . ?
H37 N7 H39 105.7 . . ?
H38 N7 H39 102.7 . . ?
Pt2 N8 H40 102.2 . . ?
Pt2 N8 H41 111.6 . . ?
Pt2 N8 H42 108.2 . . ?
H40 N8 H41 107.1 . . ?
H40 N8 H42 121.0 . . ?
H41 N8 H42 106.7 . . ?
Pt1 O1 Pt2 114.24(9) . . ?
Pt1 O1 H43 109.3 . . ?
Pt1 O1 H44 106.1 . . ?
Pt2 O1 H43 96.1 . . ?
Pt2 O1 H44 112.4 . . ?
H43 O1 H44 118.9 . . ?
O4 N9 O3 120.14(19) . . ?
O4 N9 O2 119.97(18) . . ?
O3 N9 O2 119.89(18) . . ?
O5 N10 O6 121.1(2) . . ?
O5 N10 O7 118.3(2) . . ?
O6 N10 O7 120.6(2) . . ?
O9 N11 O10 123.5(3) . . ?
O9 N11 O8 119.4(3) . . ?
O10 N11 O8 116.9(3) . . ?
O12 N12 O13 122.9(4) . . ?
O12 N12 O11 120.8(4) . . ?
O13 N12 O11 115.6(3) . . ?
O14 N13 O15 108.0(5) . . ?
O14 N13 O16 118.2(5) . . ?
O15 N13 O16 132.5(6) . . ?
O18 N14 O19 122.0(7) . . ?
O18 N14 O17 117.9(6) . . ?
O19 N14 O17 114.9(7) . . ?
O20 N15 O22 115.3(7) . . ?
O20 N15 O21 107.8(6) . . ?
O22 N15 O21 122.1(7) . . ?

loop_
_geom_bond_atom_site_label_1
_geom_bond_atom_site_label_2
_geom_bond_distance
_geom_bond_site_symmetry_2
_geom_bond_publ_flag
Pt1 O1 2.034(2) . ?
Pt1 N7 2.064(2) . ?
Pt1 S4 2.313(2) . ?
Pt1 S1 2.313(2) . ?
Pt1 Ag1 2.962(2) . ?
Pt1 Pt2 3.421(2) . ?
Pt1 Rh1 3.933(2) . ?
Pt1 Rh2 4.066(2) . ?
Pt2 O1 2.039(2) . ?
Pt2 N8 2.065(2) . ?
Pt2 S5 2.306(2) . ?
Pt2 S2 2.309(2) . ?
Pt2 Ag1 2.958(1) . ?
Pt2 Rh2 3.948(3) . ?
Pt2 Rh1 4.052(3) . ?
Ag1 S3 2.398(2) . ?
Ag1 S6 2.400(2) . ?
Ag1 Rh2 3.863(2) . ?
Ag1 Rh1 3.880(2) . ?
Rh1 N3 2.110(2) . ?
Rh1 N1 2.113(2) . ?
Rh1 N2 2.115(2) . ?
Rh1 S2 2.321(2) . ?
Rh1 S1 2.325(1) . ?
Rh1 S3 2.331(1) . ?
Rh1 Rh2 7.048(4) . ?
Rh2 N6 2.109(2) . ?
Rh2 N5 2.111(2) . ?
Rh2 N4 2.125(2) . ?
Rh2 S4 2.325(1) . ?
Rh2 S6 2.326(1) . ?
Rh2 S5 2.327(2) . ?
S1 C1 1.818(3) . ?
S2 C3 1.832(3) . ?
S3 C5 1.834(3) . ?
S4 C7 1.821(3) . ?
S5 C9 1.821(2) . ?
S6 C11 1.834(3) . ?
N1 C2 1.487(4) . ?
N1 H1 1.02 . ?
N1 H2 0.84 . ?
N2 C4 1.483(3) . ?
N2 H3 0.87 . ?
N2 H4 0.83 . ?
N3 C6 1.473(3) . ?
N3 H5 0.65 . ?
N3 H6 0.92 . ?
N4 C8 1.483(3) . ?
N4 H7 0.86 . ?
N4 H8 0.93 . ?
N5 C10 1.480(3) . ?
N5 H9 0.87 . ?
N5 H10 0.88 . ?
N6 C12 1.503(3) . ?
N6 H11 0.91 . ?
N6 H12 0.91 . ?
C1 C2 1.518(4) . ?
C3 C4 1.506(4) . ?
C5 C6 1.506(4) . ?
C7 C8 1.519(4) . ?
C9 C10 1.517(3) . ?
C11 C12 1.511(4) . ?
N7 H37 0.83 . ?
N7 H38 0.88 . ?
N7 H39 0.86 . ?
N8 H40 0.87 . ?
N8 H41 1.01 . ?
N8 H42 0.61 . ?
O1 H43 1.05 . ?
O1 H44 1.10 . ?
N9 O4 1.247(2) . ?
N9 O3 1.249(2) . ?
N9 O2 1.254(2) . ?
N10 O5 1.227(3) . ?
N10 O6 1.231(3) . ?
N10 O7 1.240(3) . ?
N11 O9 1.221(3) . ?
N11 O10 1.222(4) . ?
N11 O8 1.241(4) . ?
N12 O12 1.213(4) . ?
N12 O13 1.229(4) . ?
N12 O11 1.228(4) . ?
N13 O14 1.187(5) . ?
N13 O15 1.191(6) . ?
N13 O16 1.197(5) . ?
N14 O18 1.287(6) . ?
N14 O19 1.287(5) . ?
N14 O17 1.289(6) . ?
N15 O20 1.306(5) . ?
N15 O22 1.307(6) . ?
N15 O21 1.310(5) . ?
